data_4087748
loop_
_publ_author_name
'Horak, Kyle T.'
'VanderVelde, David G.'
'Agapie, Theodor'

_publ_section_title
;
 Tuning of Metal Complex Electronics and Reactivity by Remote Lewis Acid
 Binding to \p-Coordinated Pyridine Diphosphine Ligands
;
_journal_issue 19
_journal_name_full Organometallics
_journal_page_first 4753
_journal_paper_doi 10.1021/acs.organomet.5b00562
_journal_volume 34
_journal_year 2015
_chemical_formula_moiety 'C47 H39 B F15 N P2 Pd'
_chemical_formula_sum 'C47 H39 B F15 N P2 Pd'
_chemical_formula_weight 1081.94
_space_group_crystal_system monoclinic
_space_group_IT_number 14
_space_group_name_Hall '-P 2ybc'
_space_group_name_H-M_alt 'P 1 21/c 1'
_atom_sites_solution_hydrogens mixed
_audit_creation_date 2015-05-06
_audit_creation_method
; 
Olex2 1.2 
(compiled 2015.01.26 svn.r3150 for OlexSys, GUI svn.r4998) 
;
_cell_angle_alpha 90
_cell_angle_beta 91.080(2)
_cell_angle_gamma 90
_cell_formula_units_Z 4
_cell_length_a 13.4502(7)
_cell_length_b 14.6571(7)
_cell_length_c 22.5392(11)
_cell_measurement_reflns_used 9702
_cell_measurement_temperature 100
_cell_measurement_theta_max 36.13
_cell_measurement_theta_min 2.38
_cell_volume 4442.6(4)
_computing_cell_refinement 'Bruker SAINT'
_computing_data_collection 'Bruker APEX2'
_computing_data_reduction 'Bruker SAINT'
_computing_molecular_graphics 'Olex2 (Dolomanov et al., 2009)'
_computing_publication_material 'Olex2 (Dolomanov et al., 2009)'
_computing_structure_refinement 'XL (Sheldrick, 2008)'
_computing_structure_solution 'SHELXS-97 (Sheldrick 2008)'
_diffrn_ambient_temperature 100.03
_diffrn_measured_fraction_theta_full 0.999
_diffrn_measured_fraction_theta_max 0.985
_diffrn_measurement_device_type 'Bruker APEX-II CCD'
_diffrn_measurement_method '\f and \w scans'
_diffrn_radiation_type MoK\a
_diffrn_radiation_wavelength 0.71073
_diffrn_reflns_av_R_equivalents 0.0718
_diffrn_reflns_av_unetI/netI 0.0623
_diffrn_reflns_Laue_measured_fraction_full 0.999
_diffrn_reflns_Laue_measured_fraction_max 0.985
_diffrn_reflns_limit_h_max 22
_diffrn_reflns_limit_h_min -22
_diffrn_reflns_limit_k_max 23
_diffrn_reflns_limit_k_min -24
_diffrn_reflns_limit_l_max 36
_diffrn_reflns_limit_l_min -36
_diffrn_reflns_number 88042
_diffrn_reflns_point_group_measured_fraction_full 0.999
_diffrn_reflns_point_group_measured_fraction_max 0.985
_diffrn_reflns_theta_full 25.242
_diffrn_reflns_theta_max 36.326
_diffrn_reflns_theta_min 2.280
_diffrn_standards_number 0
_exptl_absorpt_coefficient_mu 0.589
_exptl_absorpt_correction_T_max 0.7471
_exptl_absorpt_correction_T_min 0.6876
_exptl_absorpt_correction_type multi-scan
_exptl_absorpt_process_details
; 
SADABS-2012/1 (Bruker,2012) was used for absorption correction. 
wR2(int) was 0.0647 before and 0.0480 after correction. 
The Ratio of minimum to maximum transmission is 0.9204. 
The \l/2 correction factor is 0.0015. 
;
_exptl_crystal_colour pink
_exptl_crystal_colour_primary pink
_exptl_crystal_density_diffrn 1.618
_exptl_crystal_description block
_exptl_crystal_F_000 2176
_exptl_crystal_size_max 0.3
_exptl_crystal_size_mid 0.25
_exptl_crystal_size_min 0.2
_refine_diff_density_max 1.890
_refine_diff_density_min -0.842
_refine_diff_density_rms 0.100
_refine_ls_extinction_method none
_refine_ls_goodness_of_fit_ref 1.014
_refine_ls_hydrogen_treatment mixed
_refine_ls_matrix_type full
_refine_ls_number_parameters 616
_refine_ls_number_reflns 21241
_refine_ls_number_restraints 0
_refine_ls_restrained_S_all 1.014
_refine_ls_R_factor_all 0.0773
_refine_ls_R_factor_gt 0.0414
_refine_ls_shift/su_max 0.005
_refine_ls_shift/su_mean 0.000
_refine_ls_structure_factor_coef Fsqd
_refine_ls_weighting_details 'w=1/[\s^2^(Fo^2^)+(0.0461P)^2^+0.6715P] where P=(Fo^2^+2Fc^2^)/3'
_refine_ls_weighting_scheme calc
_refine_ls_wR_factor_gt 0.0897
_refine_ls_wR_factor_ref 0.0999
_reflns_Friedel_coverage 0.000
_reflns_number_gt 15226
_reflns_number_total 21241
_reflns_threshold_expression 'I > 2\s(I)'
_cod_data_source_file om5b00562_si_006.cif
_cod_data_source_block p15132
_cod_database_code 4087748
_shelxl_version_number 2013-3
_shelx_space_group_comment
; 
The symmetry employed for this shelxl refinement is uniquely defined 
by the following loop, which should always be used as a source of 
symmetry information in preference to the above space-group names. 
They are only intended as comments. 
;
_shelx_estimated_absorpt_t_max 0.891
_shelx_estimated_absorpt_t_min 0.843
_olex2_refinement_description
; 
1. Fixed Uiso 
 At 1.2 times of: 
  All C(H) groups 
 At 1.5 times of: 
  All C(H,H,H) groups 
2.a Ternary CH refined with riding coordinates: 
 C18(H18), C21(H21), C24(H24), C27(H27) 
2.b Aromatic/amide H refined with riding coordinates: 
 C3(H3), C4(H4), C8(H8), C9(H9), C10(H10), C11(H11), C14(H14), C15(H15), 
 C16(H16), C17(H17) 
2.c Idealised Me refined as rotating group: 
 C19(H19A,H19B,H19C), C20(H20A,H20B,H20C), C22(H22A,H22B,H22C), C23(H23A,H23B, 
 H23C), C25(H25A,H25B,H25C), C26(H26A,H26B,H26C), C28(H28A,H28B,H28C), C29(H29A, 
 H29B,H29C) 
;
_olex2_submission_special_instructions 'No special instructions were received'

loop_
_space_group_symop_operation_xyz
'x, y, z'
'-x, y+1/2, -z+1/2'
'-x, -y, -z'
'x, -y-1/2, z-1/2'

loop_
_atom_site_label
_atom_site_type_symbol
_atom_site_fract_x
_atom_site_fract_y
_atom_site_fract_z
_atom_site_U_iso_or_equiv
_atom_site_adp_type
_atom_site_occupancy
_atom_site_site_symmetry_order
_atom_site_calc_flag
_atom_site_refinement_flags_posn
Pd1 Pd 0.71479(2) 1.00946(2) 0.80487(2) 0.01412(3) Uani 1 1 d .
P1 P 0.58169(3) 1.07354(3) 0.85227(2) 0.01545(7) Uani 1 1 d .
P2 P 0.85424(3) 0.99528(3) 0.74869(2) 0.01444(7) Uani 1 1 d .
F1 F 0.96772(8) 0.66525(7) 0.91286(5) 0.0223(2) Uani 1 1 d .
F2 F 1.11041(8) 0.77654(8) 0.95152(6) 0.0280(2) Uani 1 1 d .
F3 F 1.06801(10) 0.91739(8) 1.02650(6) 0.0301(3) Uani 1 1 d .
F4 F 0.87619(10) 0.94964(7) 1.05556(5) 0.0263(2) Uani 1 1 d .
F5 F 0.73045(8) 0.84116(7) 1.01599(5) 0.0216(2) Uani 1 1 d .
F6 F 0.54621(8) 0.62965(7) 0.89934(5) 0.02058(19) Uani 1 1 d .
F7 F 0.39517(8) 0.58490(8) 0.96824(6) 0.0265(2) Uani 1 1 d .
F8 F 0.42110(9) 0.57577(8) 1.08814(6) 0.0292(3) Uani 1 1 d .
F9 F 0.60064(9) 0.62215(8) 1.13819(5) 0.0261(2) Uani 1 1 d .
F10 F 0.74875(8) 0.67630(7) 1.07132(5) 0.0216(2) Uani 1 1 d .
F11 F 0.69521(9) 0.58930(7) 0.81759(5) 0.0228(2) Uani 1 1 d .
F12 F 0.73295(9) 0.41844(8) 0.79207(6) 0.0293(3) Uani 1 1 d .
F13 F 0.83538(10) 0.30932(7) 0.87023(7) 0.0395(3) Uani 1 1 d .
F14 F 0.90208(11) 0.38126(8) 0.97542(7) 0.0410(3) Uani 1 1 d .
F15 F 0.86317(9) 0.55438(8) 1.00304(5) 0.0271(2) Uani 1 1 d .
N1 N 0.71122(10) 0.75122(8) 0.88451(6) 0.0128(2) Uani 1 1 d .
C1 C 0.65619(11) 0.87296(9) 0.79175(6) 0.0124(2) Uani 1 1 d .
H1 H 0.6279(18) 0.8912(16) 0.7556(10) 0.029(6) Uiso 1 1 d .
C2 C 0.59625(11) 0.86103(9) 0.84323(6) 0.0128(2) Uani 1 1 d .
C3 C 0.62815(11) 0.80319(9) 0.88767(6) 0.0133(2) Uani 1 1 d .
H3 H 0.5898 0.7995 0.9226 0.016 Uiso 1 1 calc R
C4 C 0.76821(11) 0.76089(10) 0.83567(6) 0.0132(2) Uani 1 1 d .
H4 H 0.8282 0.7268 0.8338 0.016 Uiso 1 1 calc R
C5 C 0.74380(11) 0.81730(9) 0.78875(6) 0.0127(2) Uani 1 1 d .
C6 C 0.49495(11) 0.90036(10) 0.84992(7) 0.0140(2) Uani 1 1 d .
C7 C 0.47674(11) 0.99451(10) 0.85664(7) 0.0153(2) Uani 1 1 d .
C8 C 0.37892(12) 1.02350(11) 0.86561(8) 0.0203(3) Uani 1 1 d .
H8 H 0.3657 1.0868 0.8702 0.024 Uiso 1 1 calc R
C9 C 0.30084(13) 0.96153(13) 0.86798(8) 0.0229(3) Uani 1 1 d .
H9 H 0.2350 0.9827 0.8740 0.028 Uiso 1 1 calc R
C10 C 0.31887(13) 0.86909(12) 0.86167(8) 0.0228(3) Uani 1 1 d .
H10 H 0.2656 0.8266 0.8633 0.027 Uiso 1 1 calc R
C11 C 0.41533(12) 0.83894(11) 0.85290(8) 0.0187(3) Uani 1 1 d .
H11 H 0.4276 0.7754 0.8488 0.022 Uiso 1 1 calc R
C12 C 0.80712(11) 0.81074(10) 0.73546(6) 0.0138(2) Uani 1 1 d .
C13 C 0.86067(11) 0.88423(10) 0.71187(7) 0.0140(2) Uani 1 1 d .
C14 C 0.92084(12) 0.86882(12) 0.66271(7) 0.0185(3) Uani 1 1 d .
H14 H 0.9561 0.9185 0.6460 0.022 Uiso 1 1 calc R
C15 C 0.92994(13) 0.78259(12) 0.63785(7) 0.0204(3) Uani 1 1 d .
H15 H 0.9717 0.7734 0.6049 0.024 Uiso 1 1 calc R
C16 C 0.87750(13) 0.70986(11) 0.66157(7) 0.0192(3) Uani 1 1 d .
H16 H 0.8835 0.6506 0.6449 0.023 Uiso 1 1 calc R
C17 C 0.81642(13) 0.72390(10) 0.70966(7) 0.0168(3) Uani 1 1 d .
H17 H 0.7803 0.6740 0.7254 0.020 Uiso 1 1 calc R
C18 C 0.52508(14) 1.17510(11) 0.81677(9) 0.0248(4) Uani 1 1 d .
H18 H 0.4670 1.1954 0.8405 0.030 Uiso 1 1 calc R
C19 C 0.48899(17) 1.14948(14) 0.75466(10) 0.0348(5) Uani 1 1 d .
H19A H 0.4566 1.2023 0.7359 0.052 Uiso 1 1 calc GR
H19B H 0.4413 1.0991 0.7570 0.052 Uiso 1 1 calc GR
H19C H 0.5457 1.1305 0.7310 0.052 Uiso 1 1 calc GR
C20 C 0.60067(16) 1.25299(12) 0.81380(11) 0.0334(5) Uani 1 1 d .
H20A H 0.6573 1.2338 0.7900 0.050 Uiso 1 1 calc GR
H20B H 0.6240 1.2685 0.8540 0.050 Uiso 1 1 calc GR
H20C H 0.5691 1.3065 0.7954 0.050 Uiso 1 1 calc GR
C21 C 0.61311(16) 1.10901(15) 0.92890(9) 0.0287(4) Uani 1 1 d .
H21 H 0.6581 1.1630 0.9256 0.034 Uiso 1 1 calc R
C22 C 0.67296(19) 1.03537(18) 0.95897(10) 0.0385(5) Uani 1 1 d .
H22A H 0.7306 1.0204 0.9348 0.058 Uiso 1 1 calc GR
H22B H 0.6316 0.9809 0.9636 0.058 Uiso 1 1 calc GR
H22C H 0.6958 1.0567 0.9981 0.058 Uiso 1 1 calc GR
C23 C 0.52625(16) 1.13912(14) 0.96694(9) 0.0289(4) Uani 1 1 d .
H23A H 0.4795 1.0883 0.9711 0.043 Uiso 1 1 calc GR
H23B H 0.4922 1.1907 0.9479 0.043 Uiso 1 1 calc GR
H23C H 0.5513 1.1576 1.0062 0.043 Uiso 1 1 calc GR
C24 C 0.87121(14) 1.07937(11) 0.68827(8) 0.0215(3) Uani 1 1 d .
H24 H 0.9324 1.0629 0.6661 0.026 Uiso 1 1 calc R
C25 C 0.78216(17) 1.07576(15) 0.64541(9) 0.0326(4) Uani 1 1 d .
H25A H 0.7217 1.0923 0.6665 0.049 Uiso 1 1 calc GR
H25B H 0.7752 1.0139 0.6294 0.049 Uiso 1 1 calc GR
H25C H 0.7923 1.1188 0.6128 0.049 Uiso 1 1 calc GR
C26 C 0.88482(16) 1.17496(12) 0.71458(10) 0.0291(4) Uani 1 1 d .
H26A H 0.8886 1.2197 0.6824 0.044 Uiso 1 1 calc GR
H26B H 0.9463 1.1769 0.7385 0.044 Uiso 1 1 calc GR
H26C H 0.8282 1.1895 0.7396 0.044 Uiso 1 1 calc GR
C27 C 0.97115(12) 1.00019(11) 0.79383(7) 0.0185(3) Uani 1 1 d .
H27 H 0.9731 1.0614 0.8134 0.022 Uiso 1 1 calc R
C28 C 0.96778(14) 0.92891(13) 0.84340(8) 0.0242(3) Uani 1 1 d .
H28A H 0.9671 0.8676 0.8260 0.036 Uiso 1 1 calc GR
H28B H 0.9076 0.9378 0.8665 0.036 Uiso 1 1 calc GR
H28C H 1.0265 0.9356 0.8694 0.036 Uiso 1 1 calc GR
C29 C 1.06641(13) 0.99136(14) 0.75868(9) 0.0264(3) Uani 1 1 d .
H29A H 1.1240 0.9953 0.7858 0.040 Uiso 1 1 calc GR
H29B H 1.0695 1.0407 0.7295 0.040 Uiso 1 1 calc GR
H29C H 1.0669 0.9324 0.7382 0.040 Uiso 1 1 calc GR
C30 C 0.84096(11) 0.74341(10) 0.96525(7) 0.0145(2) Uani 1 1 d .
C31 C 0.94033(12) 0.73291(11) 0.94993(7) 0.0166(3) Uani 1 1 d .
C32 C 1.01688(13) 0.79008(11) 0.96916(8) 0.0194(3) Uani 1 1 d .
C33 C 0.99538(14) 0.86251(12) 1.00554(8) 0.0206(3) Uani 1 1 d .
C34 C 0.89806(14) 0.87820(11) 1.02050(7) 0.0192(3) Uani 1 1 d .
C35 C 0.82410(12) 0.82007(11) 1.00044(7) 0.0165(3) Uani 1 1 d .
C36 C 0.65529(11) 0.66069(10) 0.98125(7) 0.0137(2) Uani 1 1 d .
C37 C 0.66322(12) 0.65496(10) 1.04287(7) 0.0159(3) Uani 1 1 d .
C38 C 0.58658(13) 0.62678(11) 1.07896(7) 0.0181(3) Uani 1 1 d .
C39 C 0.49541(13) 0.60368(11) 1.05402(8) 0.0202(3) Uani 1 1 d .
C40 C 0.48316(12) 0.60769(11) 0.99328(8) 0.0180(3) Uani 1 1 d .
C41 C 0.56253(12) 0.63315(10) 0.95866(7) 0.0155(3) Uani 1 1 d .
C42 C 0.77906(12) 0.58280(10) 0.91169(7) 0.0157(3) Uani 1 1 d .
C43 C 0.74808(12) 0.54236(10) 0.85903(7) 0.0171(3) Uani 1 1 d .
C44 C 0.76630(13) 0.45188(11) 0.84392(8) 0.0211(3) Uani 1 1 d .
C45 C 0.81791(14) 0.39735(11) 0.88329(10) 0.0260(4) Uani 1 1 d .
C46 C 0.85126(14) 0.43370(12) 0.93658(10) 0.0257(4) Uani 1 1 d .
C47 C 0.83100(13) 0.52397(11) 0.94966(8) 0.0199(3) Uani 1 1 d .
B1 B 0.74766(13) 0.68466(11) 0.93655(7) 0.0138(3) Uani 1 1 d .

loop_
_atom_site_aniso_label
_atom_site_aniso_U_11
_atom_site_aniso_U_22
_atom_site_aniso_U_33
_atom_site_aniso_U_23
_atom_site_aniso_U_13
_atom_site_aniso_U_12
Pd1 0.01288(4) 0.01300(5) 0.01656(5) -0.00202(4) 0.00223(3) 0.00038(4)
P1 0.01361(16) 0.01404(16) 0.01869(17) -0.00269(13) 0.00043(13) 0.00275(12)
P2 0.01389(15) 0.01450(16) 0.01504(15) 0.00024(13) 0.00267(12) -0.00156(12)
F1 0.0171(5) 0.0236(5) 0.0263(5) -0.0030(4) 0.0062(4) 0.0018(4)
F2 0.0144(5) 0.0322(6) 0.0375(6) 0.0062(5) 0.0043(4) -0.0028(4)
F3 0.0296(6) 0.0260(5) 0.0345(6) 0.0028(5) -0.0046(5) -0.0147(5)
F4 0.0385(7) 0.0171(5) 0.0234(5) -0.0035(4) 0.0046(5) -0.0049(4)
F5 0.0197(5) 0.0192(4) 0.0261(5) -0.0017(4) 0.0070(4) 0.0018(4)
F6 0.0212(5) 0.0215(5) 0.0189(5) 0.0011(4) -0.0028(4) -0.0027(4)
F7 0.0144(5) 0.0264(5) 0.0388(6) -0.0014(5) -0.0007(4) -0.0054(4)
F8 0.0261(6) 0.0267(5) 0.0356(6) -0.0010(5) 0.0176(5) -0.0082(4)
F9 0.0343(6) 0.0290(5) 0.0153(5) 0.0035(4) 0.0074(4) -0.0029(5)
F10 0.0201(5) 0.0284(5) 0.0161(4) 0.0048(4) -0.0026(4) -0.0051(4)
F11 0.0289(6) 0.0187(4) 0.0204(5) -0.0002(4) -0.0049(4) -0.0017(4)
F12 0.0303(6) 0.0230(5) 0.0349(6) -0.0107(5) 0.0073(5) -0.0078(4)
F13 0.0295(6) 0.0131(5) 0.0762(11) -0.0072(6) 0.0046(7) 0.0043(4)
F14 0.0377(8) 0.0221(6) 0.0630(10) 0.0151(6) -0.0102(7) 0.0099(5)
F15 0.0318(6) 0.0243(5) 0.0248(5) 0.0073(4) -0.0062(5) 0.0045(4)
N1 0.0135(5) 0.0120(5) 0.0130(5) 0.0014(4) 0.0017(4) 0.0015(4)
C1 0.0134(6) 0.0115(5) 0.0123(6) 0.0004(4) 0.0005(5) 0.0006(4)
C2 0.0133(6) 0.0121(5) 0.0131(6) 0.0000(4) 0.0010(5) 0.0009(4)
C3 0.0141(6) 0.0125(5) 0.0133(6) 0.0004(4) 0.0032(5) 0.0020(4)
C4 0.0136(6) 0.0131(5) 0.0130(6) 0.0004(4) 0.0024(5) 0.0016(4)
C5 0.0140(6) 0.0117(5) 0.0125(6) -0.0002(4) 0.0021(5) 0.0002(4)
C6 0.0130(6) 0.0150(6) 0.0139(6) 0.0002(5) 0.0016(5) 0.0021(5)
C7 0.0146(6) 0.0147(6) 0.0166(6) 0.0006(5) 0.0012(5) 0.0034(5)
C8 0.0148(6) 0.0204(7) 0.0258(8) 0.0011(6) 0.0029(6) 0.0048(5)
C9 0.0137(6) 0.0280(8) 0.0271(8) -0.0002(7) 0.0027(6) 0.0041(6)
C10 0.0144(7) 0.0254(8) 0.0286(8) -0.0016(6) 0.0032(6) -0.0014(6)
C11 0.0146(6) 0.0183(6) 0.0232(7) -0.0006(5) 0.0023(6) -0.0006(5)
C12 0.0141(6) 0.0153(6) 0.0119(6) 0.0002(5) 0.0011(5) 0.0013(5)
C13 0.0130(6) 0.0162(6) 0.0130(6) -0.0001(5) 0.0021(5) -0.0014(5)
C14 0.0158(6) 0.0249(7) 0.0149(6) -0.0027(5) 0.0041(5) -0.0031(5)
C15 0.0177(7) 0.0286(8) 0.0149(6) -0.0048(6) 0.0034(5) -0.0001(6)
C16 0.0221(7) 0.0205(7) 0.0150(6) -0.0041(5) 0.0011(5) 0.0039(6)
C17 0.0201(7) 0.0158(6) 0.0145(6) -0.0012(5) 0.0021(5) 0.0016(5)
C18 0.0189(7) 0.0141(6) 0.0415(11) 0.0028(6) 0.0024(7) 0.0032(5)
C19 0.0340(11) 0.0284(9) 0.0417(12) 0.0165(8) -0.0110(9) 0.0008(8)
C20 0.0279(9) 0.0154(7) 0.0572(14) -0.0003(8) 0.0072(9) -0.0016(6)
C21 0.0266(9) 0.0351(10) 0.0243(8) -0.0084(7) 0.0008(7) 0.0044(7)
C22 0.0411(13) 0.0482(13) 0.0262(10) -0.0005(9) 0.0000(9) 0.0113(10)
C23 0.0285(9) 0.0306(9) 0.0277(9) -0.0105(7) 0.0063(7) 0.0037(7)
C24 0.0221(8) 0.0205(7) 0.0219(7) 0.0058(6) 0.0039(6) -0.0036(6)
C25 0.0345(11) 0.0353(10) 0.0279(9) 0.0141(8) -0.0040(8) -0.0027(8)
C26 0.0335(10) 0.0186(7) 0.0354(10) 0.0053(7) 0.0059(8) -0.0028(7)
C27 0.0158(6) 0.0208(7) 0.0190(6) -0.0039(5) 0.0012(5) -0.0031(5)
C28 0.0228(8) 0.0276(8) 0.0221(8) 0.0010(6) -0.0048(6) -0.0021(6)
C29 0.0148(6) 0.0349(9) 0.0295(8) -0.0056(7) 0.0034(6) -0.0033(6)
C30 0.0144(6) 0.0152(6) 0.0137(6) 0.0041(5) 0.0012(5) 0.0008(5)
C31 0.0162(6) 0.0172(6) 0.0166(6) 0.0027(5) 0.0021(5) 0.0004(5)
C32 0.0143(6) 0.0217(7) 0.0222(7) 0.0064(6) 0.0003(5) -0.0026(5)
C33 0.0219(7) 0.0192(7) 0.0207(7) 0.0052(6) -0.0027(6) -0.0070(6)
C34 0.0258(8) 0.0144(6) 0.0174(7) 0.0008(5) 0.0012(6) -0.0026(5)
C35 0.0169(6) 0.0172(6) 0.0155(6) 0.0030(5) 0.0025(5) 0.0005(5)
C36 0.0130(6) 0.0137(6) 0.0144(6) 0.0024(5) 0.0012(5) 0.0006(4)
C37 0.0163(6) 0.0164(6) 0.0151(6) 0.0029(5) 0.0019(5) -0.0004(5)
C38 0.0220(7) 0.0165(6) 0.0160(6) 0.0016(5) 0.0061(6) -0.0015(5)
C39 0.0191(7) 0.0157(6) 0.0262(8) 0.0006(6) 0.0099(6) -0.0016(5)
C40 0.0136(6) 0.0139(6) 0.0266(8) -0.0012(5) 0.0024(6) -0.0016(5)
C41 0.0157(6) 0.0135(6) 0.0174(6) 0.0014(5) 0.0009(5) 0.0009(5)
C42 0.0152(6) 0.0142(6) 0.0178(6) 0.0029(5) 0.0031(5) 0.0012(5)
C43 0.0158(6) 0.0145(6) 0.0209(7) 0.0018(5) 0.0039(5) -0.0003(5)
C44 0.0183(7) 0.0161(6) 0.0290(8) -0.0035(6) 0.0063(6) -0.0033(5)
C45 0.0194(7) 0.0119(6) 0.0470(11) -0.0006(7) 0.0087(8) 0.0015(5)
C46 0.0197(7) 0.0168(7) 0.0407(11) 0.0088(7) 0.0017(7) 0.0043(6)
C47 0.0184(7) 0.0164(6) 0.0249(8) 0.0048(6) 0.0005(6) 0.0017(5)
B1 0.0135(6) 0.0137(6) 0.0141(7) 0.0029(5) 0.0010(5) 0.0013(5)

loop_
_atom_type_symbol
_atom_type_description
_atom_type_scat_dispersion_real
_atom_type_scat_dispersion_imag
_atom_type_scat_source
C C 0.0033 0.0016 'International Tables Vol C Tables 4.2.6.8 and 6.1.1.4'
H H 0.0000 0.0000 'International Tables Vol C Tables 4.2.6.8 and 6.1.1.4'
B B 0.0013 0.0007 'International Tables Vol C Tables 4.2.6.8 and 6.1.1.4'
F F 0.0171 0.0103 'International Tables Vol C Tables 4.2.6.8 and 6.1.1.4'
N N 0.0061 0.0033 'International Tables Vol C Tables 4.2.6.8 and 6.1.1.4'
P P 0.1023 0.0942 'International Tables Vol C Tables 4.2.6.8 and 6.1.1.4'
Pd Pd -0.9988 1.0072 'International Tables Vol C Tables 4.2.6.8 and 6.1.1.4'

loop_
_geom_angle_atom_site_label_1
_geom_angle_atom_site_label_2
_geom_angle_atom_site_label_3
_geom_angle
P2 Pd1 P1 160.887(15)
C1 Pd1 P1 98.97(4)
C1 Pd1 P2 98.05(4)
C7 P1 Pd1 111.97(5)
C7 P1 C18 102.78(8)
C7 P1 C21 106.93(9)
C18 P1 Pd1 116.45(6)
C21 P1 Pd1 112.52(7)
C21 P1 C18 105.28(9)
C13 P2 Pd1 112.17(5)
C13 P2 C24 104.52(7)
C13 P2 C27 103.65(7)
C24 P2 Pd1 117.31(6)
C24 P2 C27 105.18(8)
C27 P2 Pd1 112.76(5)
C3 N1 C4 117.49(12)
C3 N1 B1 123.16(12)
C4 N1 B1 119.25(12)
Pd1 C1 H1 89.8(15)
C2 C1 Pd1 102.14(9)
C2 C1 H1 121.0(15)
C5 C1 Pd1 103.54(10)
C5 C1 H1 116.4(15)
C5 C1 C2 116.27(13)
C1 C2 C6 124.28(13)
C3 C2 C1 119.44(13)
C3 C2 C6 116.00(12)
N1 C3 C2 123.68(13)
N1 C3 H3 118.2
C2 C3 H3 118.2
N1 C4 H4 118.2
N1 C4 C5 123.64(13)
C5 C4 H4 118.2
C1 C5 C12 123.86(13)
C4 C5 C1 119.28(13)
C4 C5 C12 116.68(13)
C7 C6 C2 123.40(14)
C11 C6 C2 117.22(13)
C11 C6 C7 119.27(14)
C6 C7 P1 118.55(11)
C8 C7 P1 122.90(12)
C8 C7 C6 118.54(14)
C7 C8 H8 119.4
C9 C8 C7 121.30(15)
C9 C8 H8 119.4
C8 C9 H9 119.9
C10 C9 C8 120.11(16)
C10 C9 H9 119.9
C9 C10 H10 120.3
C9 C10 C11 119.49(16)
C11 C10 H10 120.3
C6 C11 H11 119.4
C10 C11 C6 121.29(15)
C10 C11 H11 119.4
C13 C12 C5 124.10(13)
C13 C12 C17 119.16(13)
C17 C12 C5 116.67(13)
C12 C13 P2 118.76(11)
C14 C13 P2 122.31(11)
C14 C13 C12 118.86(14)
C13 C14 H14 119.3
C15 C14 C13 121.46(15)
C15 C14 H14 119.3
C14 C15 H15 120.2
C14 C15 C16 119.55(14)
C16 C15 H15 120.2
C15 C16 H16 120.0
C17 C16 C15 119.92(15)
C17 C16 H16 120.0
C12 C17 H17 119.5
C16 C17 C12 121.05(15)
C16 C17 H17 119.5
P1 C18 H18 109.1
C19 C18 P1 108.77(12)
C19 C18 H18 109.1
C19 C18 C20 110.16(18)
C20 C18 P1 110.56(14)
C20 C18 H18 109.1
C18 C19 H19A 109.5
C18 C19 H19B 109.5
C18 C19 H19C 109.5
H19A C19 H19B 109.5
H19A C19 H19C 109.5
H19B C19 H19C 109.5
C18 C20 H20A 109.5
C18 C20 H20B 109.5
C18 C20 H20C 109.5
H20A C20 H20B 109.5
H20A C20 H20C 109.5
H20B C20 H20C 109.5
P1 C21 H21 106.4
C22 C21 P1 109.36(14)
C22 C21 H21 106.4
C22 C21 C23 111.33(18)
C23 C21 P1 116.28(15)
C23 C21 H21 106.4
C21 C22 H22A 109.5
C21 C22 H22B 109.5
C21 C22 H22C 109.5
H22A C22 H22B 109.5
H22A C22 H22C 109.5
H22B C22 H22C 109.5
C21 C23 H23A 109.5
C21 C23 H23B 109.5
C21 C23 H23C 109.5
H23A C23 H23B 109.5
H23A C23 H23C 109.5
H23B C23 H23C 109.5
P2 C24 H24 108.7
C25 C24 P2 109.63(12)
C25 C24 H24 108.7
C25 C24 C26 111.33(16)
C26 C24 P2 109.84(13)
C26 C24 H24 108.7
C24 C25 H25A 109.5
C24 C25 H25B 109.5
C24 C25 H25C 109.5
H25A C25 H25B 109.5
H25A C25 H25C 109.5
H25B C25 H25C 109.5
C24 C26 H26A 109.5
C24 C26 H26B 109.5
C24 C26 H26C 109.5
H26A C26 H26B 109.5
H26A C26 H26C 109.5
H26B C26 H26C 109.5
P2 C27 H27 106.9
C28 C27 P2 109.68(11)
C28 C27 H27 106.9
C29 C27 P2 115.02(12)
C29 C27 H27 106.9
C29 C27 C28 110.98(15)
C27 C28 H28A 109.5
C27 C28 H28B 109.5
C27 C28 H28C 109.5
H28A C28 H28B 109.5
H28A C28 H28C 109.5
H28B C28 H28C 109.5
C27 C29 H29A 109.5
C27 C29 H29B 109.5
C27 C29 H29C 109.5
H29A C29 H29B 109.5
H29A C29 H29C 109.5
H29B C29 H29C 109.5
C31 C30 C35 113.32(14)
C31 C30 B1 124.92(14)
C35 C30 B1 120.92(14)
F1 C31 C30 120.47(15)
F1 C31 C32 115.20(14)
C32 C31 C30 124.30(15)
F2 C32 C31 120.77(16)
F2 C32 C33 119.98(16)
C33 C32 C31 119.23(16)
F3 C33 C32 120.79(17)
F3 C33 C34 120.11(16)
C32 C33 C34 119.10(16)
F4 C34 C33 119.50(16)
F4 C34 C35 120.53(16)
C33 C34 C35 119.96(15)
F5 C35 C30 119.61(15)
F5 C35 C34 116.38(14)
C34 C35 C30 124.01(15)
C37 C36 C41 113.36(13)
C37 C36 B1 125.19(14)
C41 C36 B1 121.04(13)
F10 C37 C36 120.70(13)
F10 C37 C38 115.36(14)
C38 C37 C36 123.93(16)
F9 C38 C37 120.27(16)
F9 C38 C39 119.87(14)
C39 C38 C37 119.86(16)
F8 C39 C38 120.57(16)
F8 C39 C40 120.55(17)
C40 C39 C38 118.86(14)
F7 C40 C39 119.66(14)
F7 C40 C41 120.81(16)
C39 C40 C41 119.51(16)
F6 C41 C36 119.88(13)
F6 C41 C40 115.75(15)
C40 C41 C36 124.37(15)
C43 C42 C47 113.65(15)
C43 C42 B1 127.09(14)
C47 C42 B1 118.64(14)
F11 C43 C42 121.39(14)
F11 C43 C44 114.12(15)
C42 C43 C44 124.49(16)
F12 C44 C43 120.35(17)
F12 C44 C45 120.58(16)
C45 C44 C43 119.06(17)
F13 C45 C44 120.35(19)
F13 C45 C46 120.34(18)
C44 C45 C46 119.31(16)
F14 C46 C45 119.96(17)
F14 C46 C47 120.56(19)
C45 C46 C47 119.48(17)
F15 C47 C42 119.53(15)
F15 C47 C46 116.46(16)
C46 C47 C42 124.01(18)
N1 B1 C30 100.98(11)
N1 B1 C36 110.74(12)
N1 B1 C42 112.33(12)
C30 B1 C36 116.66(12)
C30 B1 C42 114.11(13)
C36 B1 C42 102.40(11)

loop_
_geom_bond_atom_site_label_1
_geom_bond_atom_site_label_2
_geom_bond_distance
Pd1 P1 2.3022(4)
Pd1 P2 2.2922(4)
Pd1 C1 2.1685(14)
P1 C7 1.8300(16)
P1 C18 1.8474(18)
P1 C21 1.845(2)
P2 C13 1.8298(15)
P2 C24 1.8542(16)
P2 C27 1.8582(17)
F1 C31 1.3524(18)
F2 C32 1.3413(19)
F3 C33 1.344(2)
F4 C34 1.3476(19)
F5 C35 1.3495(18)
F6 C41 1.3519(18)
F7 C40 1.3438(19)
F8 C39 1.3367(18)
F9 C38 1.3465(19)
F10 C37 1.3432(19)
F11 C43 1.3514(19)
F12 C44 1.337(2)
F13 C45 1.3451(19)
F14 C46 1.342(2)
F15 C47 1.347(2)
N1 C3 1.3553(18)
N1 C4 1.3605(18)
N1 B1 1.596(2)
C1 H1 0.93(2)
C1 C2 1.4361(19)
C1 C5 1.436(2)
C2 C3 1.375(2)
C2 C6 1.490(2)
C3 H3 0.9500
C4 H4 0.9500
C4 C5 1.377(2)
C5 C12 1.489(2)
C6 C7 1.410(2)
C6 C11 1.402(2)
C7 C8 1.401(2)
C8 H8 0.9500
C8 C9 1.390(2)
C9 H9 0.9500
C9 C10 1.384(2)
C10 H10 0.9500
C10 C11 1.388(2)
C11 H11 0.9500
C12 C13 1.406(2)
C12 C17 1.406(2)
C13 C14 1.403(2)
C14 H14 0.9500
C14 C15 1.389(2)
C15 H15 0.9500
C15 C16 1.391(2)
C16 H16 0.9500
C16 C17 1.388(2)
C17 H17 0.9500
C18 H18 1.0000
C18 C19 1.520(3)
C18 C20 1.531(3)
C19 H19A 0.9800
C19 H19B 0.9800
C19 H19C 0.9800
C20 H20A 0.9800
C20 H20B 0.9800
C20 H20C 0.9800
C21 H21 1.0000
C21 C22 1.501(3)
C21 C23 1.527(3)
C22 H22A 0.9800
C22 H22B 0.9800
C22 H22C 0.9800
C23 H23A 0.9800
C23 H23B 0.9800
C23 H23C 0.9800
C24 H24 1.0000
C24 C25 1.525(3)
C24 C26 1.531(3)
C25 H25A 0.9800
C25 H25B 0.9800
C25 H25C 0.9800
C26 H26A 0.9800
C26 H26B 0.9800
C26 H26C 0.9800
C27 H27 1.0000
C27 C28 1.531(2)
C27 C29 1.525(2)
C28 H28A 0.9800
C28 H28B 0.9800
C28 H28C 0.9800
C29 H29A 0.9800
C29 H29B 0.9800
C29 H29C 0.9800
C30 C31 1.395(2)
C30 C35 1.397(2)
C30 B1 1.644(2)
C31 C32 1.390(2)
C32 C33 1.375(3)
C33 C34 1.377(2)
C34 C35 1.380(2)
C36 C37 1.394(2)
C36 C41 1.398(2)
C36 B1 1.652(2)
C37 C38 1.388(2)
C38 C39 1.381(3)
C39 C40 1.377(2)
C40 C41 1.385(2)
C42 C43 1.384(2)
C42 C47 1.393(2)
C42 B1 1.652(2)
C43 C44 1.392(2)
C44 C45 1.373(3)
C45 C46 1.381(3)
C46 C47 1.384(2)

loop_
_geom_torsion_atom_site_label_1
_geom_torsion_atom_site_label_2
_geom_torsion_atom_site_label_3
_geom_torsion_atom_site_label_4
_geom_torsion
Pd1 P1 C7 C6 19.91(14)
Pd1 P1 C7 C8 -159.25(12)
Pd1 P1 C18 C19 59.22(15)
Pd1 P1 C18 C20 -61.86(16)
Pd1 P1 C21 C22 -44.09(18)
Pd1 P1 C21 C23 -171.21(14)
Pd1 P2 C13 C12 -22.24(14)
Pd1 P2 C13 C14 160.89(12)
Pd1 P2 C24 C25 -58.11(15)
Pd1 P2 C24 C26 64.52(15)
Pd1 P2 C27 C28 54.25(12)
Pd1 P2 C27 C29 -179.84(11)
Pd1 C1 C2 C3 -107.67(13)
Pd1 C1 C2 C6 78.69(15)
Pd1 C1 C5 C4 107.42(13)
Pd1 C1 C5 C12 -77.64(15)
P1 C7 C8 C9 179.22(14)
P2 C13 C14 C15 175.57(14)
F1 C31 C32 F2 -0.4(2)
F1 C31 C32 C33 178.02(15)
F2 C32 C33 F3 -3.7(3)
F2 C32 C33 C34 176.45(15)
F3 C33 C34 F4 0.9(2)
F3 C33 C34 C35 -177.96(15)
F4 C34 C35 F5 2.5(2)
F4 C34 C35 C30 -178.36(14)
F7 C40 C41 F6 -2.6(2)
F7 C40 C41 C36 177.78(14)
F8 C39 C40 F7 1.2(2)
F8 C39 C40 C41 -177.29(14)
F9 C38 C39 F8 -0.7(2)
F9 C38 C39 C40 -179.09(14)
F10 C37 C38 F9 -0.1(2)
F10 C37 C38 C39 179.71(14)
F11 C43 C44 F12 0.4(2)
F11 C43 C44 C45 -178.86(15)
F12 C44 C45 F13 -0.2(3)
F12 C44 C45 C46 -179.85(16)
F13 C45 C46 F14 0.5(3)
F13 C45 C46 C47 -178.85(16)
F14 C46 C47 F15 -1.2(3)
F14 C46 C47 C42 179.79(16)
N1 C4 C5 C1 3.1(2)
N1 C4 C5 C12 -172.17(14)
C1 C2 C3 N1 -4.3(2)
C1 C2 C6 C7 -69.5(2)
C1 C2 C6 C11 114.14(17)
C1 C5 C12 C13 63.8(2)
C1 C5 C12 C17 -119.31(17)
C2 C1 C5 C4 -3.7(2)
C2 C1 C5 C12 171.25(14)
C2 C6 C7 P1 4.0(2)
C2 C6 C7 C8 -176.80(14)
C2 C6 C11 C10 177.21(16)
C3 N1 C4 C5 -2.8(2)
C3 N1 B1 C30 -104.41(15)
C3 N1 B1 C36 19.80(19)
C3 N1 B1 C42 133.61(14)
C3 C2 C6 C7 116.63(16)
C3 C2 C6 C11 -59.70(19)
C4 N1 C3 C2 3.4(2)
C4 N1 B1 C30 71.85(15)
C4 N1 B1 C36 -163.95(13)
C4 N1 B1 C42 -50.13(18)
C4 C5 C12 C13 -121.10(17)
C4 C5 C12 C17 55.7(2)
C5 C1 C2 C3 4.2(2)
C5 C1 C2 C6 -169.40(14)
C5 C12 C13 P2 0.6(2)
C5 C12 C13 C14 177.62(15)
C5 C12 C17 C16 -176.93(15)
C6 C2 C3 N1 169.85(14)
C6 C7 C8 C9 0.1(3)
C7 P1 C18 C19 -63.56(15)
C7 P1 C18 C20 175.36(14)
C7 P1 C21 C22 79.25(17)
C7 P1 C21 C23 -47.88(18)
C7 C6 C11 C10 0.7(2)
C7 C8 C9 C10 0.2(3)
C8 C9 C10 C11 -0.1(3)
C9 C10 C11 C6 -0.4(3)
C11 C6 C7 P1 -179.74(12)
C11 C6 C7 C8 -0.5(2)
C12 C13 C14 C15 -1.3(3)
C13 P2 C24 C25 66.81(15)
C13 P2 C24 C26 -170.56(13)
C13 P2 C27 C28 -67.28(12)
C13 P2 C27 C29 58.63(14)
C13 C12 C17 C16 0.1(3)
C13 C14 C15 C16 0.8(3)
C14 C15 C16 C17 0.2(3)
C15 C16 C17 C12 -0.6(3)
C17 C12 C13 P2 -176.13(12)
C17 C12 C13 C14 0.9(2)
C18 P1 C7 C6 145.65(13)
C18 P1 C7 C8 -33.51(16)
C18 P1 C21 C22 -171.91(16)
C18 P1 C21 C23 60.96(18)
C21 P1 C7 C6 -103.76(14)
C21 P1 C7 C8 77.07(16)
C21 P1 C18 C19 -175.37(14)
C21 P1 C18 C20 63.55(17)
C24 P2 C13 C12 -150.36(13)
C24 P2 C13 C14 32.77(16)
C24 P2 C27 C28 -176.75(12)
C24 P2 C27 C29 -50.84(15)
C27 P2 C13 C12 99.69(13)
C27 P2 C13 C14 -77.18(15)
C27 P2 C24 C25 175.65(13)
C27 P2 C24 C26 -61.72(15)
C30 C31 C32 F2 -178.68(15)
C30 C31 C32 C33 -0.3(3)
C31 C30 C35 F5 176.60(13)
C31 C30 C35 C34 -2.6(2)
C31 C30 B1 N1 -94.19(16)
C31 C30 B1 C36 145.74(14)
C31 C30 B1 C42 26.5(2)
C31 C32 C33 F3 177.84(15)
C31 C32 C33 C34 -2.0(3)
C32 C33 C34 F4 -179.23(15)
C32 C33 C34 C35 1.9(3)
C33 C34 C35 F5 -178.65(15)
C33 C34 C35 C30 0.5(3)
C35 C30 C31 F1 -175.77(14)
C35 C30 C31 C32 2.4(2)
C35 C30 B1 N1 74.64(16)
C35 C30 B1 C36 -45.44(19)
C35 C30 B1 C42 -164.64(13)
C36 C37 C38 F9 179.26(14)
C36 C37 C38 C39 -1.0(2)
C37 C36 C41 F6 -175.86(13)
C37 C36 C41 C40 3.7(2)
C37 C36 B1 N1 -139.61(15)
C37 C36 B1 C30 -24.9(2)
C37 C36 B1 C42 100.43(17)
C37 C38 C39 F8 179.50(14)
C37 C38 C39 C40 1.1(2)
C38 C39 C40 F7 179.58(14)
C38 C39 C40 C41 1.1(2)
C39 C40 C41 F6 175.87(14)
C39 C40 C41 C36 -3.7(2)
C41 C36 C37 F10 177.93(13)
C41 C36 C37 C38 -1.4(2)
C41 C36 B1 N1 48.28(18)
C41 C36 B1 C30 162.99(13)
C41 C36 B1 C42 -71.68(17)
C42 C43 C44 F12 179.63(15)
C42 C43 C44 C45 0.4(2)
C43 C42 C47 F15 -178.40(14)
C43 C42 C47 C46 0.6(2)
C43 C42 B1 N1 -22.6(2)
C43 C42 B1 C30 -136.77(15)
C43 C42 B1 C36 96.24(17)
C43 C44 C45 F13 179.06(15)
C43 C44 C45 C46 -0.6(3)
C44 C45 C46 F14 -179.80(16)
C44 C45 C46 C47 0.8(3)
C45 C46 C47 F15 178.16(16)
C45 C46 C47 C42 -0.8(3)
C47 C42 C43 F11 178.85(14)
C47 C42 C43 C44 -0.3(2)
C47 C42 B1 N1 167.06(13)
C47 C42 B1 C30 52.89(18)
C47 C42 B1 C36 -74.10(17)
B1 N1 C3 C2 179.74(14)
B1 N1 C4 C5 -179.28(14)
B1 C30 C31 F1 -6.2(2)
B1 C30 C31 C32 171.99(15)
B1 C30 C35 F5 6.6(2)
B1 C30 C35 C34 -172.58(14)
B1 C36 C37 F10 5.3(2)
B1 C36 C37 C38 -174.01(14)
B1 C36 C41 F6 -2.9(2)
B1 C36 C41 C40 176.72(14)
B1 C42 C43 F11 8.1(2)
B1 C42 C43 C44 -171.08(15)
B1 C42 C47 F15 -6.8(2)
B1 C42 C47 C46 172.16(16)
